data_1566264
loop_
_publ_author_name
'Jakub Plasil'

_publ_section_title
;
 Crystal structure refinement of pseudojohannite,
 Cu3(OH)2[(UO2)4O4(SO4)2](H2O)12, from the type locality - Jachymov, Czech
 Republic
;
_journal_name_full 'Journal of GeoSciences'
_journal_page_first 123
_journal_page_last 127
_journal_paper_doi 10.3190/jgeosci.190
_journal_volume 60
_journal_year 2015
_chemical_absolute_configuration .
_chemical_formula_sum 'Cu3 H26 O34 S2 U4'
_chemical_formula_weight 1777.07
_space_group_IT_number 2
_space_group_name_Hall '-P 1'
_space_group_name_H-M_alt 'P -1'
_symmetry_cell_setting triclinic
_symmetry_Int_Tables_number 2
_symmetry_space_group_name_Hall '-P 1'
_symmetry_space_group_name_H-M 'P -1'
_cell_angle_alpha 72.103(6)
_cell_angle_beta 70.512(5)
_cell_angle_gamma 76.070(5)
_cell_formula_units_Z 1
_cell_length_a 8.6653(4)
_cell_length_b 8.8499(5)
_cell_length_c 9.9908(6)
_cell_measurement_reflns_used 2818
_cell_measurement_temperature 293
_cell_measurement_theta_max 29.3
_cell_measurement_theta_min 3.05
_cell_volume 679.12(7)
_computing_cell_refinement
;
CrysAlisPro, Agilent Technologies,
Version 1.171.36.24 (release 03-12-2012 CrysAlis171 .NET)
(compiled Dec  3 2012,18:21:49)
;
_computing_data_collection
;
CrysAlisPro, Agilent Technologies,
Version 1.171.36.24 (release 03-12-2012 CrysAlis171 .NET)
(compiled Dec  3 2012,18:21:49)
;
_computing_data_reduction
;
CrysAlisPro, Agilent Technologies,
Version 1.171.36.24 (release 03-12-2012 CrysAlis171 .NET)
(compiled Dec  3 2012,18:21:49)
;
_diffrn_ambient_temperature 293
_diffrn_detector_area_resol_mean 10.3784
_diffrn_measured_fraction_theta_full 0.98
_diffrn_measured_fraction_theta_max 0.82
_diffrn_measurement_device 'four-cycle diffractometer'
_diffrn_measurement_device_type 'Xcalibur, Atlas, Gemini ultra'
_diffrn_measurement_method '\w scans'
_diffrn_radiation_monochromator graphite
_diffrn_radiation_probe x-ray
_diffrn_radiation_source 'Enhance (Mo) X-ray Source'
_diffrn_radiation_type 'Mo K\a'
_diffrn_radiation_wavelength 0.7107
_diffrn_reflns_av_R_equivalents 0.0418
_diffrn_reflns_av_unetI/netI 0.0592
_diffrn_reflns_limit_h_max 8
_diffrn_reflns_limit_h_min -11
_diffrn_reflns_limit_k_max 10
_diffrn_reflns_limit_k_min -11
_diffrn_reflns_limit_l_max 9
_diffrn_reflns_limit_l_min -12
_diffrn_reflns_number 4779
_diffrn_reflns_theta_full 26.78
_diffrn_reflns_theta_max 29.51
_diffrn_reflns_theta_min 2.87
_exptl_absorpt_coefficient_mu 26.344
_exptl_absorpt_correction_T_max 0.605
_exptl_absorpt_correction_T_min 0.192
_exptl_absorpt_correction_type analytical
_exptl_absorpt_process_details
;
CrysAlisPro, Agilent Technologies,
Version 1.171.36.24 (release 03-12-2012 CrysAlis171 .NET)
(compiled Dec  3 2012,18:21:49)
Analytical numeric absorption correction using a multifaceted crystal
			model based on expressions derived by R.C. Clark & J.S. Reid.
(Clark, R. C. & Reid, J. S. (1995). Acta Cryst. A51, 887-897)
;
_exptl_crystal_colour
;
;
_exptl_crystal_density_diffrn 4.3451
_exptl_crystal_description
;
;
_exptl_crystal_F_000 759
_exptl_crystal_size_max 0.139
_exptl_crystal_size_mid 0.052
_exptl_crystal_size_min 0.021
_refine_diff_density_max 1.71
_refine_diff_density_min -2.81
_refine_ls_extinction_coef 210(30)
_refine_ls_extinction_method 'B-C type 1 Gaussian isotropic (Becker & Coppens, 1974)'
_refine_ls_goodness_of_fit_gt 1.30
_refine_ls_goodness_of_fit_ref 1.23
_refine_ls_number_constraints 0
_refine_ls_number_parameters 198
_refine_ls_number_reflns 2550
_refine_ls_number_restraints 0
_refine_ls_R_factor_all 0.0476
_refine_ls_R_factor_gt 0.0385
_refine_ls_shift/su_max 0.0090
_refine_ls_shift/su_mean 0.0005
_refine_ls_structure_factor_coef Fsqd
_refine_ls_weighting_details w=1/(\s^2^(I)+0.0004I^2^)
_refine_ls_weighting_scheme sigma
_refine_ls_wR_factor_gt 0.0818
_refine_ls_wR_factor_ref 0.0865
_reflns_number_gt 2072
_reflns_number_total 2550
_reflns_threshold_expression I>3\s(I)
_cod_data_source_file jgeosci.190_plasil_supplement.cif
_cod_data_source_block I
_cod_original_formula_sum 'Cu3 O34 S2 U4 H26'
_cod_database_code 1566264

loop_
_symmetry_equiv_pos_site_id
_symmetry_equiv_pos_as_xyz
1 x,y,z
2 -x,-y,-z

loop_
_atom_site_label
_atom_site_type_symbol
_atom_site_fract_x
_atom_site_fract_y
_atom_site_fract_z
_atom_site_adp_type
_atom_site_U_iso_or_equiv
_atom_site_site_symmetry_multiplicity
_atom_site_occupancy
_atom_site_calc_flag
_atom_site_refinement_flags
_atom_site_disorder_assembly
_atom_site_disorder_group
U1 U 0.09002(5) 0.67634(5) 0.47191(5) Uani 0.01312(18) 2 1 d . . .
U2 U 0.42813(5) 0.34282(5) 0.46461(5) Uani 0.01266(18) 2 1 d . . .
Cu1 Cu 0.5 0 0 Uani 0.0196(8) 1 1 d . . .
Cu2 Cu -0.00721(17) 0.1679(2) -0.00697(18) Uani 0.0228(6) 2 1 d . . .
S1 S 0.2504(3) -0.0039(4) 0.5035(3) Uani 0.0146(11) 2 1 d . . .
O1 O 0.5708(10) 0.0789(11) 0.1290(9) Uani 0.024(4) 2 1 d . . .
O2 O 0.1179(9) 0.0142(11) -0.1191(9) Uani 0.021(3) 2 1 d . . .
O3 O 0.4798(9) 0.4238(10) 0.2700(8) Uani 0.017(3) 2 1 d . . .
O4 O 0.2050(10) 0.1179(12) 0.1152(9) Uani 0.026(4) 2 1 d . . .
O5 O 0.3814(9) 0.2372(10) 0.6566(9) Uani 0.018(3) 2 1 d . . .
O6 O 0.4759(9) -0.2106(11) 0.1359(9) Uani 0.021(4) 2 1 d . . .
O7 O 0.3140(12) 0.4205(14) 0.0613(12) Uani 0.044(5) 2 1 d . . .
O8 O 0.1473(9) 0.4095(10) 0.5026(10) Uani 0.020(4) 2 1 d . . .
O9 O 0.6463(8) 0.4102(10) 0.4982(9) Uani 0.013(3) 2 1 d . . .
O10 O -0.1609(11) 0.3209(12) 0.1016(10) Uani 0.034(4) 2 1 d . . .
O11 O 0.1616(9) 0.7034(11) 0.2748(8) Uani 0.019(3) 2 1 d . . .
O12 O 0.2052(9) -0.0737(10) 0.4083(9) Uani 0.019(3) 2 1 d . . .
O13 O 0.3331(9) -0.1304(11) 0.6016(9) Uani 0.023(4) 2 1 d . . .
O14 O 0.3573(9) 0.1167(10) 0.4077(9) Uani 0.018(3) 2 1 d . . .
O15 O 0.1003(10) 0.3496(12) -0.1466(10) Uani 0.030(4) 2 1 d . . .
O16 O 0.0167(9) 0.6718(11) 0.6628(9) Uani 0.023(4) 2 1 d . . .
O17 O 0.1035(9) 0.0748(11) 0.5952(9) Uani 0.021(4) 2 1 d . . .

loop_
_atom_site_aniso_label
_atom_site_aniso_type_symbol
_atom_site_aniso_U_11
_atom_site_aniso_U_22
_atom_site_aniso_U_33
_atom_site_aniso_U_12
_atom_site_aniso_U_13
_atom_site_aniso_U_23
U1 U 0.0094(2) 0.0117(2) 0.0187(3) -0.00079(16) -0.00470(16) -0.00427(18)
U2 U 0.0099(2) 0.0117(2) 0.0170(3) -0.00097(15) -0.00450(16) -0.00413(18)
Cu1 Cu 0.0218(11) 0.0199(12) 0.0193(11) -0.0062(8) -0.0087(8) -0.0023(9)
Cu2 Cu 0.0200(8) 0.0224(9) 0.0241(9) -0.0031(6) -0.0014(6) -0.0085(7)
S1 S 0.0079(14) 0.0148(15) 0.0217(16) 0.0003(10) -0.0060(11) -0.0051(13)
O1 O 0.030(5) 0.028(6) 0.020(5) -0.010(4) -0.010(4) -0.009(4)
O2 O 0.020(4) 0.024(5) 0.018(5) -0.006(3) -0.001(3) -0.006(4)
O3 O 0.020(4) 0.009(4) 0.013(4) -0.003(3) 0.000(3) 0.004(3)
O4 O 0.033(5) 0.027(6) 0.017(5) -0.003(4) -0.009(4) -0.006(4)
O5 O 0.021(4) 0.018(5) 0.014(4) -0.005(3) -0.010(3) 0.004(4)
O6 O 0.020(5) 0.020(5) 0.019(5) -0.005(4) -0.002(3) -0.001(4)
O7 O 0.054(7) 0.046(8) 0.037(6) -0.004(5) -0.029(5) -0.004(6)
O8 O 0.012(4) 0.014(5) 0.034(5) -0.002(3) -0.002(3) -0.010(4)
O9 O 0.010(4) 0.012(4) 0.023(5) 0.003(3) -0.013(3) -0.008(3)
O10 O 0.042(6) 0.028(6) 0.023(5) 0.005(4) 0.004(4) -0.017(5)
O11 O 0.018(4) 0.027(5) 0.012(4) 0.001(3) -0.004(3) -0.008(4)
O12 O 0.022(5) 0.016(5) 0.021(5) -0.002(3) -0.010(3) -0.005(4)
O13 O 0.020(5) 0.026(5) 0.024(5) 0.008(4) -0.010(3) -0.014(4)
O14 O 0.018(4) 0.016(5) 0.022(5) -0.003(3) 0.002(3) -0.014(4)
O15 O 0.028(5) 0.026(6) 0.029(6) -0.007(4) 0.001(4) -0.006(4)
O16 O 0.018(4) 0.026(5) 0.026(5) -0.002(4) -0.005(3) -0.009(4)
O17 O 0.019(5) 0.019(5) 0.023(5) 0.002(3) -0.006(3) -0.006(4)

loop_
_atom_type_symbol
_atom_type_scat_dispersion_real
_atom_type_scat_dispersion_imag
_atom_type_scat_source
Cu 0.3201 1.2651 'International Tables Vol C tables 4.2.6.8 and 6.1.1.1'
O 0.0106 0.0060 'International Tables Vol C tables 4.2.6.8 and 6.1.1.1'
S 0.1246 0.1234 'International Tables Vol C tables 4.2.6.8 and 6.1.1.1'
U -9.6767 9.6646 'International Tables Vol C tables 4.2.6.8 and 6.1.1.1'

loop_
_geom_bond_atom_site_label_1
_geom_bond_atom_site_label_2
_geom_bond_site_symmetry_1
_geom_bond_site_symmetry_2
_geom_bond_distance
U1 O8 . . 2.236(9)
U1 O8 . 2_566 2.269(9)
U1 O9 . 2_666 2.319(8)
U1 O11 . . 1.815(8)
U1 O12 . 1_565 2.464(10)
U1 O16 . . 1.781(9)
U1 O17 . 2_566 2.482(8)
U2 O3 . . 1.793(8)
U2 O5 . . 1.809(8)
U2 O8 . . 2.292(8)
U2 O9 . . 2.263(9)
U2 O9 . 2_666 2.236(9)
U2 O13 . 2_656 2.495(8)
U2 O14 . . 2.495(11)
Cu1 O1 . . 1.953(12)
Cu1 O1 . 2_655 1.953(12)
Cu1 O4 . . 2.538(8)
Cu1 O4 . 2_655 2.538(8)
Cu1 O6 . . 1.950(8)
Cu1 O6 . 2_655 1.950(8)
Cu2 Cu2 . 2_555 2.906(3)
Cu2 O2 . . 1.923(9)
Cu2 O2 . 2_555 1.948(9)
Cu2 O4 . . 2.420(11)
Cu2 O10 . . 1.962(10)
Cu2 O15 . . 1.972(9)
S1 O12 . . 1.476(12)
S1 O13 . . 1.465(9)
S1 O14 . . 1.472(8)
S1 O17 . . 1.459(8)
O1 O2 . 2_655 2.602(12)
O1 O5 . 2_656 2.992(11)
O1 O6 . . 2.851(15)
O1 O6 . 2_655 2.665(13)
O1 O14 . . 2.850(11)
O2 O2 . 2_555 2.557(10)
O2 O10 . 2_555 2.856(15)
O2 O15 . . 2.866(15)
O2 O17 . 1_554 2.782(13)
O3 O7 . . 2.906(17)
O3 O9 . 2_666 2.894(13)
O3 O13 . 2_656 2.883(11)
O3 O14 . . 2.922(12)
O4 O7 . . 2.887(17)
O4 O12 . . 2.889(12)
O5 O6 . 2_656 2.680(14)
O5 O8 . . 2.824(12)
O5 O9 . . 2.811(11)
O5 O15 . 1_556 2.759(11)
O6 O7 . 2_655 2.981(15)
O6 O11 . 1_545 2.782(11)
O7 O10 . 2_565 2.709(14)
O8 O8 . 2_566 2.669(11)
O8 O9 . 2_666 2.668(14)
O8 O11 . . 2.879(11)
O8 O16 . 2_566 2.830(16)
O8 O17 . . 2.898(13)
O9 O9 . 2_666 2.642(10)
O9 O12 . 2_656 2.943(11)
O9 O13 . 2_656 2.886(15)
O9 O16 . 2_666 2.859(10)
O10 O15 . . 2.738(11)
O11 O12 . 1_565 2.848(15)
O11 O17 . 2_566 2.866(11)
O12 O13 . . 2.411(14)
O12 O14 . . 2.376(15)
O12 O17 . . 2.419(14)
O12 O17 . 2_556 2.685(13)
O13 O14 . . 2.433(11)
O13 O14 . 2_656 2.678(13)
O13 O17 . . 2.357(11)
O14 O17 . . 2.387(10)
O15 O16 . 1_554 2.977(12)

loop_
_jana_cell_twin_matrix_id
_jana_cell_twin_volume_fraction
_jana_cell_twin_matrix_1_1
_jana_cell_twin_matrix_1_2
_jana_cell_twin_matrix_1_3
_jana_cell_twin_matrix_2_1
_jana_cell_twin_matrix_2_2
_jana_cell_twin_matrix_2_3
_jana_cell_twin_matrix_3_1
_jana_cell_twin_matrix_3_2
_jana_cell_twin_matrix_3_3
1 0.889(5) 1 0 0 0 1 0 0 0 1
2 0.111(5) -1 0 -0.6357 0 -0.9989 -0.5454 -0.001 -0.0031 0.9986
